data_4131296
loop_
_publ_author_name
'Yadav, M. Ramu'
'Nagaoka, Masahiro'
'Kashihara, Myuto'
'Zhong, Rong-Lin'
'Miyazaki, Takanori'
'Sakaki, Shigeyoshi'
'Nakao, Yoshiaki'

_publ_section_title
;
 The Suzuki-Miyaura Coupling of Nitroarenes.
;
_journal_issue 28
_journal_name_full 'Journal of the American Chemical Society'
_journal_page_first 9423
_journal_page_last 9426
_journal_paper_doi 10.1021/jacs.7b03159
_journal_volume 139
_journal_year 2017
_chemical_formula_sum 'C42 H59 Cl3 N O4 P Pd'
_chemical_formula_weight 885.62
_space_group_crystal_system triclinic
_space_group_IT_number 2
_space_group_name_Hall '-P 1'
_space_group_name_H-M_alt 'P -1'
_atom_sites_solution_hydrogens geom
_atom_sites_solution_primary direct
_atom_sites_solution_secondary difmap
_audit_creation_method SHELXL-2014/7
_cell_angle_alpha 100.3220(10)
_cell_angle_beta 103.982(2)
_cell_angle_gamma 105.943(2)
_cell_formula_units_Z 2
_cell_length_a 11.313(2)
_cell_length_b 11.747(2)
_cell_length_c 18.320(4)
_cell_measurement_reflns_used 6360
_cell_measurement_temperature 143(2)
_cell_measurement_theta_max 27.4797
_cell_measurement_theta_min 3.1334
_cell_volume 2191.5(7)
_computing_cell_refinement 'CrystalClear (Rigaku/MSC Inc., 2006)'
_computing_data_collection 'CrystalClear (Rigaku/MSC Inc., 2006)'
_computing_data_reduction 'CrystalClear (Rigaku/MSC Inc., 2006)'
_computing_molecular_graphics ORTEX
_computing_publication_material 'SHELXL-2014/7 (Sheldrick, 2014)'
_computing_structure_refinement 'SHELXL-2014/7 (Sheldrick, 2014)'
_computing_structure_solution 'SHELXT-2014/5 (Sheldrick, 2014)'
_diffrn_ambient_temperature 143(2)
_diffrn_detector_area_resol_mean 28.5714
_diffrn_measured_fraction_theta_full 0.978
_diffrn_measured_fraction_theta_max 0.959
_diffrn_measurement_device_type 'Rigaku Saturn70'
_diffrn_measurement_method \w
_diffrn_radiation_type MoK\a
_diffrn_radiation_wavelength 0.71075
_diffrn_reflns_av_R_equivalents 0.0354
_diffrn_reflns_av_unetI/netI 0.0798
_diffrn_reflns_Laue_measured_fraction_full 0.978
_diffrn_reflns_Laue_measured_fraction_max 0.959
_diffrn_reflns_limit_h_max 14
_diffrn_reflns_limit_h_min -14
_diffrn_reflns_limit_k_max 11
_diffrn_reflns_limit_k_min -15
_diffrn_reflns_limit_l_max 23
_diffrn_reflns_limit_l_min -23
_diffrn_reflns_number 17939
_diffrn_reflns_point_group_measured_fraction_full 0.978
_diffrn_reflns_point_group_measured_fraction_max 0.959
_diffrn_reflns_theta_full 25.242
_diffrn_reflns_theta_max 27.492
_diffrn_reflns_theta_min 3.134
_exptl_absorpt_coefficient_mu 0.682
_exptl_absorpt_correction_T_max 1.0000
_exptl_absorpt_correction_T_min 0.8411
_exptl_absorpt_correction_type empirical
_exptl_absorpt_process_details 'REQAB (Rigaku, 1998)'
_exptl_crystal_colour Yellow
_exptl_crystal_density_diffrn 1.342
_exptl_crystal_density_meas ?
_exptl_crystal_density_method 'not measured'
_exptl_crystal_description Prism
_exptl_crystal_F_000 924
_exptl_crystal_size_max 0.406
_exptl_crystal_size_mid 0.115
_exptl_crystal_size_min 0.065
_exptl_transmission_factor_max 1.0000
_exptl_transmission_factor_min 0.8411
_refine_diff_density_max 1.790
_refine_diff_density_min -1.388
_refine_diff_density_rms 0.103
_refine_ls_extinction_method none
_refine_ls_goodness_of_fit_ref 1.077
_refine_ls_hydrogen_treatment mixed
_refine_ls_matrix_type full
_refine_ls_number_parameters 521
_refine_ls_number_reflns 9643
_refine_ls_number_restraints 0
_refine_ls_restrained_S_all 1.077
_refine_ls_R_factor_all 0.0698
_refine_ls_R_factor_gt 0.0553
_refine_ls_shift/su_max 0.001
_refine_ls_shift/su_mean 0.000
_refine_ls_structure_factor_coef Fsqd
_refine_ls_weighting_details 'w=1/[\s^2^(Fo^2^)+(0.0738P)^2^] where P=(Fo^2^+2Fc^2^)/3'
_refine_ls_weighting_scheme calc
_refine_ls_wR_factor_gt 0.1335
_refine_ls_wR_factor_ref 0.1459
_reflns_Friedel_coverage 0.000
_reflns_number_gt 7709
_reflns_number_total 9643
_reflns_threshold_expression 'I > 2\s(I)'
_cod_data_source_file ja7b03159_si_001.cif
_cod_data_source_block 41
_cod_depositor_comments
;
The following automatic conversions were performed:

data item '_exptl_absorpt_correction_type' value 'Empirical' was
changed to 'empirical' in accordance with the
/home/saulius/struct/COD-crude-data/automatic-downloads/DataCite-retrospective/ACS/depositions/lib/dictionaries/cif_core.dic
dictionary named 'cif_core.dic' version 2.4.2 last updated on
2011-04-26.

data item '_exptl_crystal_density_meas' value 'not measured' was
changed to '?' -- the value is perceived as not measured.

Automatic conversion script
Id: cif_fix_values 6909 2019-04-08 15:41:33Z antanas 
;
_cod_original_cell_volume 2191.5(8)
_cod_database_code 4131296
_shelx_shelxl_version_number 2014/7
_shelx_space_group_comment
;
The symmetry employed for this shelxl refinement is uniquely defined
by the following loop, which should always be used as a source of
symmetry information in preference to the above space-group names.
They are only intended as comments.
;
_shelx_estimated_absorpt_t_min 0.769
_shelx_estimated_absorpt_t_max 0.957

loop_
_space_group_symop_operation_xyz
'x, y, z'
'-x, -y, -z'

loop_
_atom_site_label
_atom_site_type_symbol
_atom_site_fract_x
_atom_site_fract_y
_atom_site_fract_z
_atom_site_U_iso_or_equiv
_atom_site_adp_type
_atom_site_occupancy
_atom_site_site_symmetry_order
_atom_site_calc_flag
_atom_site_refinement_flags_posn
_atom_site_refinement_flags_adp
Pd1 Pd 0.50415(2) 0.59055(2) 0.73115(2) 0.01793(11) Uani 1 1 d . .
P1 P 0.29582(8) 0.49263(8) 0.72146(5) 0.01524(19) Uani 1 1 d . .
N1 N 0.6976(3) 0.6567(3) 0.7331(2) 0.0237(7) Uani 1 1 d . .
O1 O 0.7844(3) 0.7002(3) 0.7937(2) 0.0445(8) Uani 1 1 d . .
O2 O 0.7190(3) 0.6400(3) 0.6698(2) 0.0434(8) Uani 1 1 d . .
O3 O 0.3097(2) 0.9238(2) 0.70103(16) 0.0251(6) Uani 1 1 d . .
O4 O 0.0185(2) 0.4727(2) 0.71501(17) 0.0259(6) Uani 1 1 d . .
C1 C 0.5500(3) 0.4407(3) 0.7490(2) 0.0207(8) Uani 1 1 d . .
C2 C 0.5247(4) 0.3409(4) 0.6885(2) 0.0264(9) Uani 1 1 d . .
H2A H 0.4813 0.3392 0.6368 0.026(11) Uiso 1 1 calc R .
C3 C 0.5633(4) 0.2411(4) 0.7032(3) 0.0343(10) Uani 1 1 d . .
H3A H 0.5451 0.1717 0.6613 0.041(13) Uiso 1 1 calc R .
C4 C 0.6271(5) 0.2432(4) 0.7777(3) 0.0425(12) Uani 1 1 d . .
H4A H 0.6502 0.1743 0.7877 0.061(16) Uiso 1 1 calc R .
C5 C 0.6573(5) 0.3455(5) 0.8377(3) 0.0422(12) Uani 1 1 d . .
H5A H 0.7048 0.3486 0.8889 0.08(2) Uiso 1 1 calc R .
C6 C 0.6189(4) 0.4442(4) 0.8239(3) 0.0321(10) Uani 1 1 d . .
H6A H 0.6398 0.5144 0.8658 0.031(12) Uiso 1 1 calc R .
C7 C 0.2139(3) 0.6063(3) 0.71091(19) 0.0154(7) Uani 1 1 d . .
C8 C 0.2885(3) 0.7215(3) 0.70747(19) 0.0160(7) Uani 1 1 d . .
C9 C 0.2318(3) 0.8139(3) 0.7041(2) 0.0183(7) Uani 1 1 d . .
C10 C 0.1058(4) 0.7923(3) 0.7055(2) 0.0220(8) Uani 1 1 d . .
H10A H 0.0694 0.8561 0.7046 0.024(11) Uiso 1 1 calc R .
C11 C 0.0323(4) 0.6779(4) 0.7081(2) 0.0240(8) Uani 1 1 d . .
H11A H -0.0547 0.6631 0.7080 0.019(10) Uiso 1 1 calc R .
C12 C 0.0855(3) 0.5862(3) 0.7110(2) 0.0180(7) Uani 1 1 d . .
C13 C 0.2591(4) 1.0208(4) 0.7034(3) 0.0424(12) Uani 1 1 d . .
H13A H 0.3234 1.0942 0.7009 0.040(13) Uiso 1 1 calc R .
H13B H 0.1809 0.9976 0.6590 0.047(14) Uiso 1 1 calc R .
H13C H 0.2378 1.0382 0.7521 0.031(12) Uiso 1 1 calc R .
C14 C -0.1124(4) 0.4482(4) 0.7147(3) 0.0391(12) Uani 1 1 d . .
H14A H -0.1479 0.3638 0.7178 0.043(13) Uiso 1 1 calc R .
H14B H -0.1158 0.5053 0.7596 0.055(16) Uiso 1 1 calc R .
H14C H -0.1634 0.4586 0.6665 0.071(19) Uiso 1 1 calc R .
C15 C 0.4279(3) 0.7601(3) 0.7100(2) 0.0154(7) Uani 1 1 d . .
C16 C 0.4587(3) 0.7629(3) 0.6390(2) 0.0200(8) Uani 1 1 d . .
C17 C 0.5799(4) 0.8325(4) 0.6422(3) 0.0287(9) Uani 1 1 d . .
H17A H 0.5992 0.8344 0.5947 0.050(14) Uiso 1 1 calc R .
C18 C 0.6752(4) 0.9001(4) 0.7114(3) 0.0351(10) Uani 1 1 d . .
C19 C 0.6456(4) 0.8992(4) 0.7804(3) 0.0296(9) Uani 1 1 d . .
H19A H 0.7098 0.9460 0.8284 0.027(11) Uiso 1 1 calc R .
C20 C 0.5239(3) 0.8312(3) 0.7810(2) 0.0220(8) Uani 1 1 d . .
C21 C 0.3590(4) 0.6986(4) 0.5599(2) 0.0247(8) Uani 1 1 d . .
H21 H 0.2850 0.6372 0.5674 0.040(13) Uiso 1 1 calc R .
C22 C 0.4140(5) 0.6299(4) 0.5047(3) 0.0388(11) Uani 1 1 d . .
H22A H 0.3473 0.5894 0.4542 0.065(17) Uiso 1 1 calc R .
H22B H 0.4882 0.6882 0.4976 0.08(2) Uiso 1 1 calc R .
H22C H 0.4415 0.5682 0.5271 0.042(13) Uiso 1 1 calc R .
C23 C 0.3070(5) 0.7895(4) 0.5227(3) 0.0413(11) Uani 1 1 d . .
H23A H 0.2429 0.7454 0.4717 0.056(15) Uiso 1 1 calc R .
H23B H 0.2666 0.8290 0.5566 0.045(14) Uiso 1 1 calc R .
H23C H 0.3785 0.8521 0.5161 0.054 Uiso 1 1 calc R U
C24 C 0.8103(5) 0.9654(6) 0.7080(4) 0.0643(17) Uani 1 1 d . .
H24 H 0.8302 0.9006 0.6746 0.077 Uiso 1 1 calc R U
C25 C 0.8051(6) 1.0605(5) 0.6611(4) 0.071(2) Uani 1 1 d . .
H25A H 0.7319 1.0241 0.6131 0.09(2) Uiso 1 1 calc R .
H25B H 0.7946 1.1319 0.6923 0.106 Uiso 1 1 calc R U
H25C H 0.8855 1.0863 0.6478 0.106 Uiso 1 1 calc R U
C26 C 0.9141(5) 1.0042(7) 0.7817(4) 0.082(2) Uani 1 1 d . .
H26A H 0.9076 0.9362 0.8063 0.07(2) Uiso 1 1 calc R .
H26B H 0.9978 1.0285 0.7719 0.086 Uiso 1 1 calc R U
H26C H 0.9068 1.0741 0.8164 0.086 Uiso 1 1 calc R U
C27 C 0.4950(4) 0.8460(3) 0.8586(2) 0.0247(8) Uani 1 1 d . .
H27 H 0.4082 0.7850 0.8498 0.012(9) Uiso 1 1 calc R .
C28 C 0.5926(4) 0.8205(4) 0.9211(3) 0.0356(10) Uani 1 1 d . .
H28A H 0.5700 0.8311 0.9697 0.059(16) Uiso 1 1 calc R .
H28B H 0.5914 0.7361 0.9040 0.044(14) Uiso 1 1 calc R .
H28C H 0.6791 0.8778 0.9299 0.039(13) Uiso 1 1 calc R .
C29 C 0.4878(5) 0.9744(4) 0.8860(3) 0.0400(11) Uani 1 1 d . .
H29A H 0.4245 0.9890 0.8449 0.043(13) Uiso 1 1 calc R .
H29B H 0.4613 0.9801 0.9333 0.040(13) Uiso 1 1 calc R .
H29C H 0.5728 1.0360 0.8972 0.074(19) Uiso 1 1 calc R .
C30 C 0.2223(3) 0.3574(3) 0.6361(2) 0.0205(8) Uani 1 1 d . .
H30 H 0.2678 0.2983 0.6491 0.036(12) Uiso 1 1 calc R .
C31 C 0.0786(4) 0.2851(4) 0.6150(2) 0.0257(8) Uani 1 1 d . .
H31A H 0.0588 0.2642 0.6616 0.034(12) Uiso 1 1 calc R .
H31B H 0.0269 0.3361 0.5969 0.023(10) Uiso 1 1 calc R .
C32 C 0.0430(4) 0.1682(4) 0.5511(2) 0.0283(9) Uani 1 1 d . .
H32A H 0.0900 0.1149 0.5709 0.020(10) Uiso 1 1 calc R .
H32B H -0.0507 0.1234 0.5370 0.055(15) Uiso 1 1 calc R .
C33 C 0.0751(4) 0.1947(4) 0.4793(2) 0.0325(10) Uani 1 1 d . .
H33A H 0.0203 0.2395 0.4557 0.044(13) Uiso 1 1 calc R .
H33B H 0.0561 0.1163 0.4406 0.064(16) Uiso 1 1 calc R .
C34 C 0.2169(4) 0.2711(4) 0.4989(2) 0.0331(10) Uani 1 1 d . .
H34A H 0.2717 0.2220 0.5159 0.023(10) Uiso 1 1 calc R .
H34B H 0.2335 0.2931 0.4518 0.061(16) Uiso 1 1 calc R .
C35 C 0.2523(4) 0.3869(4) 0.5631(2) 0.0268(9) Uani 1 1 d . .
H35A H 0.2033 0.4395 0.5442 0.016(9) Uiso 1 1 calc R .
H35B H 0.3455 0.4331 0.5764 0.026(11) Uiso 1 1 calc R .
C36 C 0.2581(3) 0.4347(3) 0.8036(2) 0.0180(7) Uani 1 1 d . .
H36 H 0.1638 0.4196 0.7955 0.031(11) Uiso 1 1 calc R .
C37 C 0.2807(4) 0.3138(4) 0.8086(2) 0.0299(9) Uani 1 1 d . .
H37A H 0.2284 0.2498 0.7595 0.026(11) Uiso 1 1 calc R .
H37B H 0.3729 0.3240 0.8155 0.054(15) Uiso 1 1 calc R .
C38 C 0.2436(4) 0.2737(4) 0.8769(2) 0.0326(10) Uani 1 1 d . .
H38A H 0.1494 0.2549 0.8669 0.034(12) Uiso 1 1 calc R .
H38B H 0.2634 0.1976 0.8810 0.042(13) Uiso 1 1 calc R .
C39 C 0.3141(5) 0.3704(4) 0.9530(3) 0.0392(11) Uani 1 1 d . .
H39A H 0.2825 0.3426 0.9948 0.047 Uiso 1 1 calc R U
H39B H 0.4075 0.3819 0.9665 0.028(11) Uiso 1 1 calc R .
C40 C 0.2943(5) 0.4902(4) 0.9484(3) 0.0399(11) Uani 1 1 d . .
H40A H 0.3476 0.5532 0.9977 0.042(13) Uiso 1 1 calc R .
H40B H 0.2026 0.4813 0.9423 0.013(9) Uiso 1 1 calc R .
C41 C 0.3304(4) 0.5332(4) 0.8804(2) 0.0306(9) Uani 1 1 d . .
H41A H 0.4246 0.5529 0.8899 0.047(14) Uiso 1 1 calc R .
H41B H 0.3092 0.6088 0.8770 0.020(10) Uiso 1 1 calc R .
Cl1 Cl 0.9928(3) 0.8462(3) 0.99756(17) 0.1577(12) Uani 1 1 d . .
Cl2 Cl 1.1825(2) 0.8169(4) 0.92838(15) 0.1751(16) Uani 1 1 d . .
Cl3 Cl 1.0037(3) 0.6122(3) 0.9478(2) 0.1839(15) Uani 1 1 d . .
C42 C 1.0276(6) 0.7567(6) 0.9300(4) 0.0666(17) Uani 1 1 d . .
H42A H 0.9671 0.7470 0.8777 0.050(15) Uiso 1 1 calc R .

loop_
_atom_site_aniso_label
_atom_site_aniso_U_11
_atom_site_aniso_U_22
_atom_site_aniso_U_33
_atom_site_aniso_U_23
_atom_site_aniso_U_13
_atom_site_aniso_U_12
Pd1 0.01326(16) 0.01816(16) 0.02381(17) 0.00507(12) 0.00723(11) 0.00642(11)
P1 0.0131(4) 0.0155(4) 0.0180(4) 0.0047(4) 0.0057(4) 0.0051(3)
N1 0.0205(17) 0.0262(17) 0.0341(19) 0.0124(15) 0.0123(15) 0.0162(14)
O1 0.0195(15) 0.0433(19) 0.060(2) 0.0051(17) 0.0022(15) 0.0078(14)
O2 0.0340(18) 0.056(2) 0.063(2) 0.0315(18) 0.0304(17) 0.0269(16)
O3 0.0243(14) 0.0189(13) 0.0384(16) 0.0122(12) 0.0128(12) 0.0113(11)
O4 0.0158(13) 0.0233(14) 0.0427(17) 0.0107(12) 0.0160(12) 0.0054(11)
C1 0.0144(18) 0.0233(19) 0.030(2) 0.0089(16) 0.0123(16) 0.0088(15)
C2 0.027(2) 0.025(2) 0.032(2) 0.0072(17) 0.0159(18) 0.0105(17)
C3 0.036(2) 0.021(2) 0.053(3) 0.008(2) 0.021(2) 0.0163(19)
C4 0.046(3) 0.036(3) 0.066(4) 0.029(3) 0.029(3) 0.026(2)
C5 0.041(3) 0.054(3) 0.047(3) 0.028(3) 0.018(2) 0.026(2)
C6 0.033(2) 0.041(3) 0.032(2) 0.012(2) 0.0123(19) 0.024(2)
C7 0.0146(17) 0.0206(18) 0.0136(16) 0.0043(14) 0.0060(14) 0.0084(14)
C8 0.0155(17) 0.0203(18) 0.0145(17) 0.0051(14) 0.0068(14) 0.0073(14)
C9 0.0222(19) 0.0147(17) 0.0206(18) 0.0061(14) 0.0075(15) 0.0084(14)
C10 0.0214(19) 0.0231(19) 0.025(2) 0.0041(16) 0.0070(16) 0.0136(16)
C11 0.0164(18) 0.030(2) 0.029(2) 0.0087(17) 0.0100(16) 0.0102(16)
C12 0.0166(17) 0.0201(18) 0.0191(18) 0.0056(14) 0.0070(14) 0.0073(14)
C13 0.035(3) 0.021(2) 0.079(4) 0.020(2) 0.020(3) 0.015(2)
C14 0.021(2) 0.030(2) 0.077(4) 0.019(2) 0.029(2) 0.0094(18)
C15 0.0152(17) 0.0119(16) 0.0216(18) 0.0057(14) 0.0065(14) 0.0067(13)
C16 0.0209(19) 0.0174(18) 0.027(2) 0.0084(15) 0.0105(16) 0.0102(15)
C17 0.026(2) 0.031(2) 0.036(2) 0.0150(18) 0.0165(19) 0.0084(18)
C18 0.022(2) 0.034(2) 0.049(3) 0.019(2) 0.015(2) 0.0018(18)
C19 0.019(2) 0.029(2) 0.034(2) 0.0088(18) 0.0011(18) 0.0031(17)
C20 0.0163(18) 0.0237(19) 0.027(2) 0.0094(16) 0.0059(16) 0.0068(15)
C21 0.029(2) 0.027(2) 0.0219(19) 0.0105(16) 0.0113(17) 0.0088(17)
C22 0.054(3) 0.039(3) 0.033(3) 0.010(2) 0.027(2) 0.017(2)
C23 0.053(3) 0.041(3) 0.028(2) 0.009(2) 0.006(2) 0.019(2)
C24 0.040(3) 0.068(4) 0.071(4) 0.020(3) 0.022(3) -0.009(3)
C25 0.065(4) 0.049(3) 0.103(6) 0.028(4) 0.054(4) -0.004(3)
C26 0.023(3) 0.083(5) 0.123(6) 0.024(5) 0.023(4) -0.008(3)
C27 0.025(2) 0.0231(19) 0.0200(19) 0.0055(15) 0.0021(16) 0.0027(16)
C28 0.040(3) 0.031(2) 0.028(2) 0.0070(19) 0.0021(19) 0.008(2)
C29 0.050(3) 0.045(3) 0.026(2) 0.006(2) 0.008(2) 0.022(2)
C30 0.0215(19) 0.0184(18) 0.0211(19) 0.0042(15) 0.0078(15) 0.0053(15)
C31 0.0195(19) 0.025(2) 0.028(2) 0.0054(17) 0.0052(16) 0.0030(16)
C32 0.024(2) 0.024(2) 0.028(2) 0.0034(17) 0.0058(17) 0.0003(17)
C33 0.039(2) 0.027(2) 0.024(2) 0.0007(18) 0.0045(19) 0.0074(19)
C34 0.039(3) 0.033(2) 0.024(2) 0.0055(18) 0.0147(19) 0.004(2)
C35 0.030(2) 0.027(2) 0.0199(19) 0.0054(16) 0.0095(17) 0.0036(17)
C36 0.0163(18) 0.0189(18) 0.0223(18) 0.0108(15) 0.0088(15) 0.0054(14)
C37 0.040(3) 0.026(2) 0.030(2) 0.0128(18) 0.016(2) 0.0140(19)
C38 0.042(3) 0.029(2) 0.031(2) 0.0175(19) 0.013(2) 0.0112(19)
C39 0.046(3) 0.041(3) 0.030(2) 0.020(2) 0.010(2) 0.009(2)
C40 0.063(3) 0.036(3) 0.024(2) 0.010(2) 0.020(2) 0.016(2)
C41 0.047(3) 0.021(2) 0.022(2) 0.0068(16) 0.0106(19) 0.0088(18)
Cl1 0.146(2) 0.179(3) 0.142(2) -0.024(2) 0.071(2) 0.064(2)
Cl2 0.0746(15) 0.281(4) 0.0923(18) -0.015(2) 0.0322(14) -0.0245(19)
Cl3 0.159(3) 0.125(2) 0.243(4) 0.062(3) -0.015(3) 0.066(2)
C42 0.048(3) 0.076(4) 0.062(4) 0.007(3) 0.006(3) 0.016(3)

loop_
_atom_type_symbol
_atom_type_description
_atom_type_scat_dispersion_real
_atom_type_scat_dispersion_imag
_atom_type_scat_source
C C 0.0033 0.0016 'International Tables Vol C Tables 4.2.6.8 and 6.1.1.4'
H H 0.0000 0.0000 'International Tables Vol C Tables 4.2.6.8 and 6.1.1.4'
N N 0.0061 0.0033 'International Tables Vol C Tables 4.2.6.8 and 6.1.1.4'
O O 0.0106 0.0060 'International Tables Vol C Tables 4.2.6.8 and 6.1.1.4'
Pd Pd -0.9988 1.0072 'International Tables Vol C Tables 4.2.6.8 and 6.1.1.4'
P P 0.1023 0.0942 'International Tables Vol C Tables 4.2.6.8 and 6.1.1.4'
Cl Cl 0.1484 0.1585 'International Tables Vol C Tables 4.2.6.8 and 6.1.1.4'

loop_
_geom_angle_atom_site_label_1
_geom_angle_atom_site_label_2
_geom_angle_atom_site_label_3
_geom_angle
C1 Pd1 N1 83.07(13)
C1 Pd1 P1 90.13(10)
N1 Pd1 P1 171.93(9)
C1 Pd1 C15 174.34(12)
N1 Pd1 C15 102.59(12)
P1 Pd1 C15 84.23(8)
C7 P1 C30 111.04(17)
C7 P1 C36 105.12(15)
C30 P1 C36 104.89(17)
C7 P1 Pd1 105.44(12)
C30 P1 Pd1 110.61(12)
C36 P1 Pd1 119.60(12)
O1 N1 O2 121.4(3)
O1 N1 Pd1 121.3(3)
O2 N1 Pd1 117.0(3)
C9 O3 C13 117.1(3)
C12 O4 C14 118.5(3)
C2 C1 C6 119.4(4)
C2 C1 Pd1 121.8(3)
C6 C1 Pd1 118.6(3)
C1 C2 C3 119.9(4)
C1 C2 H2A 120.1
C3 C2 H2A 120.1
C4 C3 C2 120.4(4)
C4 C3 H3A 119.8
C2 C3 H3A 119.8
C3 C4 C5 119.6(4)
C3 C4 H4A 120.2
C5 C4 H4A 120.2
C4 C5 C6 120.4(5)
C4 C5 H5A 119.8
C6 C5 H5A 119.8
C5 C6 C1 120.2(4)
C5 C6 H6A 119.9
C1 C6 H6A 119.9
C8 C7 C12 119.6(3)
C8 C7 P1 116.7(2)
C12 C7 P1 123.6(3)
C7 C8 C9 118.7(3)
C7 C8 C15 126.5(3)
C9 C8 C15 114.8(3)
O3 C9 C10 123.7(3)
O3 C9 C8 115.7(3)
C10 C9 C8 120.6(3)
C9 C10 C11 120.4(3)
C9 C10 H10A 119.8
C11 C10 H10A 119.8
C12 C11 C10 119.9(3)
C12 C11 H11A 120.0
C10 C11 H11A 120.0
O4 C12 C11 122.5(3)
O4 C12 C7 116.7(3)
C11 C12 C7 120.8(3)
O3 C13 H13A 109.5
O3 C13 H13B 109.5
H13A C13 H13B 109.5
O3 C13 H13C 109.5
H13A C13 H13C 109.5
H13B C13 H13C 109.5
O4 C14 H14A 109.5
O4 C14 H14B 109.5
H14A C14 H14B 109.5
O4 C14 H14C 109.5
H14A C14 H14C 109.5
H14B C14 H14C 109.5
C20 C15 C16 118.2(3)
C20 C15 C8 119.2(3)
C16 C15 C8 119.0(3)
C20 C15 Pd1 86.6(2)
C16 C15 Pd1 95.2(2)
C8 C15 Pd1 106.9(2)
C17 C16 C15 119.1(4)
C17 C16 C21 118.7(3)
C15 C16 C21 122.1(3)
C16 C17 C18 123.0(4)
C16 C17 H17A 118.5
C18 C17 H17A 118.5
C17 C18 C19 118.3(4)
C17 C18 C24 118.2(4)
C19 C18 C24 123.4(4)
C18 C19 C20 121.5(4)
C18 C19 H19A 119.2
C20 C19 H19A 119.2
C19 C20 C15 119.8(4)
C19 C20 C27 118.1(3)
C15 C20 C27 121.9(3)
C16 C21 C22 111.4(3)
C16 C21 C23 111.3(3)
C22 C21 C23 109.9(3)
C16 C21 H21 108.0
C22 C21 H21 108.0
C23 C21 H21 108.0
C21 C22 H22A 109.5
C21 C22 H22B 109.5
H22A C22 H22B 109.5
C21 C22 H22C 109.5
H22A C22 H22C 109.5
H22B C22 H22C 109.5
C21 C23 H23A 109.5
C21 C23 H23B 109.5
H23A C23 H23B 109.5
C21 C23 H23C 109.5
H23A C23 H23C 109.5
H23B C23 H23C 109.5
C26 C24 C25 116.9(6)
C26 C24 C18 115.5(5)
C25 C24 C18 110.2(5)
C26 C24 H24 104.2
C25 C24 H24 104.2
C18 C24 H24 104.2
C24 C25 H25A 109.5
C24 C25 H25B 109.5
H25A C25 H25B 109.5
C24 C25 H25C 109.5
H25A C25 H25C 109.5
H25B C25 H25C 109.5
C24 C26 H26A 109.5
C24 C26 H26B 109.5
H26A C26 H26B 109.5
C24 C26 H26C 109.5
H26A C26 H26C 109.5
H26B C26 H26C 109.5
C28 C27 C20 112.5(3)
C28 C27 C29 110.7(3)
C20 C27 C29 110.3(3)
C28 C27 H27 107.7
C20 C27 H27 107.7
C29 C27 H27 107.7
C27 C28 H28A 109.5
C27 C28 H28B 109.5
H28A C28 H28B 109.5
C27 C28 H28C 109.5
H28A C28 H28C 109.5
H28B C28 H28C 109.5
C27 C29 H29A 109.5
C27 C29 H29B 109.5
H29A C29 H29B 109.5
C27 C29 H29C 109.5
H29A C29 H29C 109.5
H29B C29 H29C 109.5
C31 C30 C35 109.1(3)
C31 C30 P1 118.9(3)
C35 C30 P1 112.0(3)
C31 C30 H30 105.2
C35 C30 H30 105.2
P1 C30 H30 105.2
C32 C31 C30 110.1(3)
C32 C31 H31A 109.6
C30 C31 H31A 109.6
C32 C31 H31B 109.6
C30 C31 H31B 109.6
H31A C31 H31B 108.2
C33 C32 C31 111.9(3)
C33 C32 H32A 109.2
C31 C32 H32A 109.2
C33 C32 H32B 109.2
C31 C32 H32B 109.2
H32A C32 H32B 107.9
C32 C33 C34 111.2(3)
C32 C33 H33A 109.4
C34 C33 H33A 109.4
C32 C33 H33B 109.4
C34 C33 H33B 109.4
H33A C33 H33B 108.0
C35 C34 C33 110.8(3)
C35 C34 H34A 109.5
C33 C34 H34A 109.5
C35 C34 H34B 109.5
C33 C34 H34B 109.5
H34A C34 H34B 108.1
C34 C35 C30 111.3(3)
C34 C35 H35A 109.4
C30 C35 H35A 109.4
C34 C35 H35B 109.4
C30 C35 H35B 109.4
H35A C35 H35B 108.0
C41 C36 C37 110.9(3)
C41 C36 P1 110.3(2)
C37 C36 P1 114.9(2)
C41 C36 H36 106.8
C37 C36 H36 106.8
P1 C36 H36 106.8
C38 C37 C36 110.3(3)
C38 C37 H37A 109.6
C36 C37 H37A 109.6
C38 C37 H37B 109.6
C36 C37 H37B 109.6
H37A C37 H37B 108.1
C39 C38 C37 112.3(4)
C39 C38 H38A 109.1
C37 C38 H38A 109.1
C39 C38 H38B 109.1
C37 C38 H38B 109.1
H38A C38 H38B 107.9
C40 C39 C38 111.4(4)
C40 C39 H39A 109.4
C38 C39 H39A 109.4
C40 C39 H39B 109.4
C38 C39 H39B 109.4
H39A C39 H39B 108.0
C39 C40 C41 112.1(4)
C39 C40 H40A 109.2
C41 C40 H40A 109.2
C39 C40 H40B 109.2
C41 C40 H40B 109.2
H40A C40 H40B 107.9
C40 C41 C36 111.1(3)
C40 C41 H41A 109.4
C36 C41 H41A 109.4
C40 C41 H41B 109.4
C36 C41 H41B 109.4
H41A C41 H41B 108.0
Cl1 C42 Cl2 112.5(4)
Cl1 C42 Cl3 109.0(4)
Cl2 C42 Cl3 109.7(4)
Cl1 C42 H42A 108.5
Cl2 C42 H42A 108.5
Cl3 C42 H42A 108.5

loop_
_geom_bond_atom_site_label_1
_geom_bond_atom_site_label_2
_geom_bond_distance
Pd1 C1 2.025(4)
Pd1 N1 2.101(3)
Pd1 P1 2.2681(10)
Pd1 C15 2.433(3)
P1 C7 1.835(3)
P1 C30 1.848(4)
P1 C36 1.851(4)
N1 O1 1.205(4)
N1 O2 1.234(4)
O3 C9 1.368(4)
O3 C13 1.407(5)
O4 C12 1.365(4)
O4 C14 1.428(5)
C1 C2 1.372(5)
C1 C6 1.393(6)
C2 C3 1.405(5)
C2 H2A 0.9500
C3 C4 1.374(7)
C3 H3A 0.9500
C4 C5 1.374(7)
C4 H4A 0.9500
C5 C6 1.387(6)
C5 H5A 0.9500
C6 H6A 0.9500
C7 C8 1.406(5)
C7 C12 1.407(5)
C8 C9 1.407(5)
C8 C15 1.503(5)
C9 C10 1.386(5)
C10 C11 1.389(5)
C10 H10A 0.9500
C11 C12 1.374(5)
C11 H11A 0.9500
C13 H13A 0.9800
C13 H13B 0.9800
C13 H13C 0.9800
C14 H14A 0.9800
C14 H14B 0.9800
C14 H14C 0.9800
C15 C20 1.414(5)
C15 C16 1.431(5)
C16 C17 1.371(5)
C16 C21 1.514(5)
C17 C18 1.381(6)
C17 H17A 0.9500
C18 C19 1.384(6)
C18 C24 1.533(6)
C19 C20 1.393(5)
C19 H19A 0.9500
C20 C27 1.524(5)
C21 C22 1.532(5)
C21 C23 1.536(6)
C21 H21 1.0000
C22 H22A 0.9800
C22 H22B 0.9800
C22 H22C 0.9800
C23 H23A 0.9800
C23 H23B 0.9800
C23 H23C 0.9800
C24 C26 1.459(9)
C24 C25 1.532(8)
C24 H24 1.0000
C25 H25A 0.9800
C25 H25B 0.9800
C25 H25C 0.9800
C26 H26A 0.9800
C26 H26B 0.9800
C26 H26C 0.9800
C27 C28 1.522(5)
C27 C29 1.533(6)
C27 H27 1.0000
C28 H28A 0.9800
C28 H28B 0.9800
C28 H28C 0.9800
C29 H29A 0.9800
C29 H29B 0.9800
C29 H29C 0.9800
C30 C31 1.527(5)
C30 C35 1.532(5)
C30 H30 1.0000
C31 C32 1.520(5)
C31 H31A 0.9900
C31 H31B 0.9900
C32 C33 1.508(6)
C32 H32A 0.9900
C32 H32B 0.9900
C33 C34 1.524(6)
C33 H33A 0.9900
C33 H33B 0.9900
C34 C35 1.514(5)
C34 H34A 0.9900
C34 H34B 0.9900
C35 H35A 0.9900
C35 H35B 0.9900
C36 C41 1.526(5)
C36 C37 1.526(5)
C36 H36 1.0000
C37 C38 1.523(5)
C37 H37A 0.9900
C37 H37B 0.9900
C38 C39 1.505(6)
C38 H38A 0.9900
C38 H38B 0.9900
C39 C40 1.498(6)
C39 H39A 0.9900
C39 H39B 0.9900
C40 C41 1.526(5)
C40 H40A 0.9900
C40 H40B 0.9900
C41 H41A 0.9900
C41 H41B 0.9900
Cl1 C42 1.670(6)
Cl2 C42 1.710(6)
Cl3 C42 1.747(7)
C42 H42A 1.0000

loop_
_geom_torsion_atom_site_label_1
_geom_torsion_atom_site_label_2
_geom_torsion_atom_site_label_3
_geom_torsion_atom_site_label_4
_geom_torsion
C6 C1 C2 C3 2.9(6)
Pd1 C1 C2 C3 177.2(3)
C1 C2 C3 C4 -0.5(6)
C2 C3 C4 C5 -2.3(7)
C3 C4 C5 C6 2.8(7)
C4 C5 C6 C1 -0.4(7)
C2 C1 C6 C5 -2.5(6)
Pd1 C1 C6 C5 -177.0(3)
C30 P1 C7 C8 -117.2(3)
C36 P1 C7 C8 129.9(3)
Pd1 P1 C7 C8 2.7(3)
C30 P1 C7 C12 66.8(3)
C36 P1 C7 C12 -46.1(3)
Pd1 P1 C7 C12 -173.3(3)
C12 C7 C8 C9 -0.1(5)
P1 C7 C8 C9 -176.3(3)
C12 C7 C8 C15 177.4(3)
P1 C7 C8 C15 1.3(5)
C13 O3 C9 C10 3.2(6)
C13 O3 C9 C8 -175.4(4)
C7 C8 C9 O3 179.8(3)
C15 C8 C9 O3 2.0(4)
C7 C8 C9 C10 1.1(5)
C15 C8 C9 C10 -176.7(3)
O3 C9 C10 C11 179.6(3)
C8 C9 C10 C11 -1.8(6)
C9 C10 C11 C12 1.4(6)
C14 O4 C12 C11 1.2(6)
C14 O4 C12 C7 -179.6(4)
C10 C11 C12 O4 178.9(3)
C10 C11 C12 C7 -0.3(6)
C8 C7 C12 O4 -179.5(3)
P1 C7 C12 O4 -3.7(5)
C8 C7 C12 C11 -0.3(5)
P1 C7 C12 C11 175.6(3)
C7 C8 C15 C20 -99.8(4)
C9 C8 C15 C20 77.8(4)
C7 C8 C15 C16 101.8(4)
C9 C8 C15 C16 -80.6(4)
C7 C8 C15 Pd1 -4.2(4)
C9 C8 C15 Pd1 173.4(2)
C20 C15 C16 C17 0.9(5)
C8 C15 C16 C17 159.5(3)
Pd1 C15 C16 C17 -88.0(3)
C20 C15 C16 C21 -174.7(3)
C8 C15 C16 C21 -16.1(5)
Pd1 C15 C16 C21 96.5(3)
C15 C16 C17 C18 0.6(6)
C21 C16 C17 C18 176.3(4)
C16 C17 C18 C19 -1.4(7)
C16 C17 C18 C24 174.8(4)
C17 C18 C19 C20 0.8(6)
C24 C18 C19 C20 -175.2(5)
C18 C19 C20 C15 0.7(6)
C18 C19 C20 C27 -173.6(4)
C16 C15 C20 C19 -1.5(5)
C8 C15 C20 C19 -160.1(3)
Pd1 C15 C20 C19 92.5(3)
C16 C15 C20 C27 172.6(3)
C8 C15 C20 C27 14.0(5)
Pd1 C15 C20 C27 -93.4(3)
C17 C16 C21 C22 48.0(5)
C15 C16 C21 C22 -136.4(4)
C17 C16 C21 C23 -75.0(4)
C15 C16 C21 C23 100.6(4)
C17 C18 C24 C26 -162.8(5)
C19 C18 C24 C26 13.2(8)
C17 C18 C24 C25 62.0(7)
C19 C18 C24 C25 -122.0(5)
C19 C20 C27 C28 -55.5(5)
C15 C20 C27 C28 130.3(4)
C19 C20 C27 C29 68.6(5)
C15 C20 C27 C29 -105.6(4)
C7 P1 C30 C31 -57.9(3)
C36 P1 C30 C31 55.1(3)
Pd1 P1 C30 C31 -174.7(3)
C7 P1 C30 C35 70.9(3)
C36 P1 C30 C35 -176.1(3)
Pd1 P1 C30 C35 -45.9(3)
C35 C30 C31 C32 58.1(4)
P1 C30 C31 C32 -171.7(3)
C30 C31 C32 C33 -57.5(4)
C31 C32 C33 C34 55.2(5)
C32 C33 C34 C35 -54.3(5)
C33 C34 C35 C30 56.5(5)
C31 C30 C35 C34 -58.5(4)
P1 C30 C35 C34 167.7(3)
C7 P1 C36 C41 -71.2(3)
C30 P1 C36 C41 171.6(3)
Pd1 P1 C36 C41 46.9(3)
C7 P1 C36 C37 162.6(3)
C30 P1 C36 C37 45.4(3)
Pd1 P1 C36 C37 -79.3(3)
C41 C36 C37 C38 55.5(4)
P1 C36 C37 C38 -178.7(3)
C36 C37 C38 C39 -55.8(5)
C37 C38 C39 C40 55.2(5)
C38 C39 C40 C41 -54.2(5)
C39 C40 C41 C36 54.5(5)
C37 C36 C41 C40 -55.1(4)
P1 C36 C41 C40 176.6(3)
